data_7213686
loop_
_publ_author_name
'Carter, Korey P.'
'Pope, Simon J. A.'
'Cahill, Christopher L.'

_publ_section_title
;
 A series of Ln-p-chlorobenzoic acid--terpyridine complexes: lanthanide
 contraction effects, supramolecular interactions and luminescent behavior
;
_journal_issue 10
_journal_name_full CrystEngComm
_journal_page_first 1873
_journal_paper_doi 10.1039/c3ce42267d
_journal_volume 16
_journal_year 2014
_chemical_formula_sum 'C36 H25 Cl3 Eu N3 O7'
_chemical_formula_weight 869.90
_space_group_crystal_system triclinic
_space_group_IT_number 2
_space_group_name_Hall '-P 1'
_space_group_name_H-M_alt 'P -1'
_symmetry_cell_setting triclinic
_symmetry_Int_Tables_number 2
_symmetry_space_group_name_Hall '-P 1'
_symmetry_space_group_name_H-M 'P -1'
_atom_sites_solution_hydrogens mixed
_audit_creation_method SHELXL-2013
_cell_angle_alpha 100.236(6)
_cell_angle_beta 97.994(6)
_cell_angle_gamma 92.172(6)
_cell_formula_units_Z 2
_cell_length_a 8.694(3)
_cell_length_b 13.210(4)
_cell_length_c 14.787(5)
_cell_measurement_reflns_used 23366
_cell_measurement_temperature 100(2)
_cell_measurement_theta_max 38.474
_cell_measurement_theta_min 4.719
_cell_volume 1651.6(9)
_computing_cell_refinement 'SAINT, Bruker-AXS'
_computing_data_collection 'APEX, Bruker-AXS'
_computing_data_reduction 'SAINT, Bruker-AXS'
_computing_molecular_graphics 'Crystal Maker (Palmer, 2009)'
_computing_publication_material 'WINGX (Farrugia, 2012)'
_computing_structure_refinement 'SHELXL-2013 (Sheldrick, 2013)'
_computing_structure_solution 'SIR92 (Gualardi, 1994)'
_diffrn_ambient_temperature 100(2)
_diffrn_measured_fraction_theta_full 1.000
_diffrn_measured_fraction_theta_max 0.991
_diffrn_measurement_device_type 'Bruker APEX II CCD'
_diffrn_measurement_method 'omega scans'
_diffrn_radiation_probe x-ray
_diffrn_radiation_type MoK\a
_diffrn_radiation_wavelength 0.71073
_diffrn_reflns_av_R_equivalents 0.0897
_diffrn_reflns_av_unetI/netI 0.1154
_diffrn_reflns_Laue_measured_fraction_full 1.000
_diffrn_reflns_Laue_measured_fraction_max 0.991
_diffrn_reflns_limit_h_max 11
_diffrn_reflns_limit_h_min -11
_diffrn_reflns_limit_k_max 17
_diffrn_reflns_limit_k_min -17
_diffrn_reflns_limit_l_max 19
_diffrn_reflns_limit_l_min -19
_diffrn_reflns_number 22940
_diffrn_reflns_point_group_measured_fraction_full 1.000
_diffrn_reflns_point_group_measured_fraction_max 0.991
_diffrn_reflns_theta_full 25.500
_diffrn_reflns_theta_max 28.592
_diffrn_reflns_theta_min 1.415
_diffrn_source 'fine-focus sealed tube'
_exptl_absorpt_coefficient_mu 2.198
_exptl_absorpt_correction_T_max 0.7455
_exptl_absorpt_correction_T_min 0.6784
_exptl_absorpt_correction_type empirical
_exptl_absorpt_process_details 'SADABS, Bruker-AXS (2008)'
_exptl_crystal_colour Colorless
_exptl_crystal_density_diffrn 1.749
_exptl_crystal_description Plate
_exptl_crystal_F_000 864
_exptl_crystal_recrystallization_method Hydrothermal
_exptl_crystal_size_max 0.16
_exptl_crystal_size_mid 0.12
_exptl_crystal_size_min 0.08
_refine_diff_density_max 1.250
_refine_diff_density_min -1.179
_refine_diff_density_rms 0.188
_refine_ls_extinction_method none
_refine_ls_goodness_of_fit_ref 0.974
_refine_ls_hydrogen_treatment mixed
_refine_ls_matrix_type full
_refine_ls_number_parameters 459
_refine_ls_number_reflns 8370
_refine_ls_number_restraints 2
_refine_ls_restrained_S_all 0.974
_refine_ls_R_factor_all 0.0820
_refine_ls_R_factor_gt 0.0516
_refine_ls_shift/su_max 0.000
_refine_ls_shift/su_mean 0.000
_refine_ls_structure_factor_coef Fsqd
_refine_ls_weighting_details 'w=1/[\s^2^(Fo^2^)+(0.0335P)^2^] where P=(Fo^2^+2Fc^2^)/3'
_refine_ls_weighting_scheme calc
_refine_ls_wR_factor_gt 0.0907
_refine_ls_wR_factor_ref 0.1033
_reflns_Friedel_coverage 0.000
_reflns_number_gt 6060
_reflns_number_total 8370
_reflns_threshold_expression 'I > 2\s(I)'
_cod_data_source_file c3ce42267d.txt
_cod_data_source_block Compound_4Prime
_cod_original_cell_volume 1651.5(10)
_cod_database_code 7213686
_shelx_space_group_comment
;
The symmetry employed for this shelxl refinement is uniquely defined
by the following loop, which should always be used as a source of
symmetry information in preference to the above space-group names.
They are only intended as comments.
;
_shelxl_version_number 2013-4

loop_
_space_group_symop_operation_xyz
'x, y, z'
'-x, -y, -z'

loop_
_atom_site_label
_atom_site_type_symbol
_atom_site_fract_x
_atom_site_fract_y
_atom_site_fract_z
_atom_site_U_iso_or_equiv
_atom_site_adp_type
_atom_site_occupancy
_atom_site_site_symmetry_order
_atom_site_calc_flag
_atom_site_refinement_flags_posn
_atom_site_refinement_flags_adp
Eu1 Eu 0.06527(3) 0.01351(2) 0.20109(2) 0.01397(8) Uani 1 1 d . .
Cl1 Cl 0.29597(17) 0.61996(11) 0.57103(10) 0.0282(3) Uani 1 1 d . .
Cl3 Cl 0.70871(18) 0.52406(12) 0.24162(11) 0.0349(4) Uani 1 1 d . .
Cl2 Cl -0.2505(2) -0.59768(12) -0.14569(12) 0.0425(4) Uani 1 1 d . .
O3 O 0.0631(4) -0.1253(3) 0.0601(2) 0.0184(8) Uani 1 1 d . .
OW1 O -0.1366(4) 0.0586(3) 0.0909(2) 0.0165(8) Uani 1 1 d D .
O2 O 0.0376(4) 0.1987(3) 0.2564(2) 0.0190(8) Uani 1 1 d . .
O1 O 0.2125(4) 0.1264(3) 0.3445(2) 0.0179(8) Uani 1 1 d . .
O5 O 0.2358(4) 0.0946(3) 0.1265(2) 0.0194(8) Uani 1 1 d . .
O4 O -0.0926(4) -0.1522(3) 0.1601(2) 0.0183(8) Uani 1 1 d . .
N3 N -0.1591(5) 0.0387(3) 0.2985(3) 0.0145(9) Uani 1 1 d . .
O6 O 0.3527(4) 0.0812(3) -0.0015(2) 0.0228(9) Uani 1 1 d . .
N1 N 0.2972(5) -0.0966(3) 0.2287(3) 0.0160(9) Uani 1 1 d . .
N2 N 0.0721(5) -0.0864(3) 0.3395(3) 0.0149(9) Uani 1 1 d . .
C11 C -0.1706(6) -0.0113(4) 0.3700(4) 0.0162(11) Uani 1 1 d . .
C6 C 0.1816(6) -0.1541(4) 0.3507(3) 0.0150(11) Uani 1 1 d . .
C10 C -0.0490(6) -0.0848(4) 0.3872(3) 0.0152(11) Uani 1 1 d . .
C5 C 0.3128(6) -0.1526(4) 0.2975(3) 0.0145(11) Uani 1 1 d . .
C32 C 0.3772(6) 0.2951(4) 0.1894(3) 0.0171(11) Uani 1 1 d . .
H32 H 0.2862 0.2791 0.2118 0.020 Uiso 1 1 calc R U
C4 C 0.4448(6) -0.2079(4) 0.3133(3) 0.0179(11) Uani 1 1 d . .
H4 H 0.4548 -0.2457 0.3610 0.021 Uiso 1 1 calc R U
C13 C -0.4062(6) 0.0670(4) 0.3986(4) 0.0217(12) Uani 1 1 d . .
H13 H -0.4891 0.0761 0.4321 0.026 Uiso 1 1 calc R U
C16 C 0.1419(6) 0.2049(4) 0.3259(4) 0.0169(11) Uani 1 1 d . .
C31 C 0.4256(6) 0.2254(4) 0.1178(4) 0.0162(11) Uani 1 1 d . .
C8 C 0.0483(6) -0.2218(4) 0.4603(4) 0.0235(13) Uani 1 1 d . .
H8 H 0.0411 -0.2674 0.5010 0.028 Uiso 1 1 calc R U
C17 C 0.1835(6) 0.3073(4) 0.3867(4) 0.0167(11) Uani 1 1 d . .
C30 C 0.3312(6) 0.1261(4) 0.0774(4) 0.0172(11) Uani 1 1 d . .
C12 C -0.2924(6) 0.0037(4) 0.4222(4) 0.0203(12) Uani 1 1 d . .
H12 H -0.2962 -0.0291 0.4726 0.024 Uiso 1 1 calc R U
C1 C 0.4100(6) -0.0977(4) 0.1744(4) 0.0191(12) Uani 1 1 d . .
H1 H 0.3975 -0.0614 0.1257 0.023 Uiso 1 1 calc R U
C24 C -0.0932(6) -0.2842(4) 0.0268(4) 0.0193(12) Uani 1 1 d . .
C18 C 0.3065(6) 0.3226(4) 0.4579(4) 0.0207(12) Uani 1 1 d . .
H18 H 0.3667 0.2679 0.4679 0.025 Uiso 1 1 calc R U
C23 C -0.0378(6) -0.1813(4) 0.0852(4) 0.0158(11) Uani 1 1 d . .
C20 C 0.2518(6) 0.4995(4) 0.4980(4) 0.0224(12) Uani 1 1 d . .
C33 C 0.4614(6) 0.3877(4) 0.2277(4) 0.0212(12) Uani 1 1 d . .
H33 H 0.4278 0.4341 0.2749 0.025 Uiso 1 1 calc R U
C28 C -0.2547(6) -0.4423(4) -0.0005(4) 0.0268(13) Uani 1 1 d . .
H28 H -0.3315 -0.4833 0.0161 0.032 Uiso 1 1 calc R U
C3 C 0.5604(6) -0.2063(4) 0.2583(4) 0.0214(12) Uani 1 1 d . .
H3 H 0.6487 -0.2426 0.2688 0.026 Uiso 1 1 calc R U
C19 C 0.3427(6) 0.4182(4) 0.5152(4) 0.0245(13) Uani 1 1 d . .
H19 H 0.4253 0.4278 0.5637 0.029 Uiso 1 1 calc R U
C9 C -0.0635(6) -0.1515(4) 0.4498(4) 0.0207(12) Uani 1 1 d . .
H9 H -0.1465 -0.1485 0.4834 0.025 Uiso 1 1 calc R U
C22 C 0.0966(6) 0.3914(4) 0.3698(4) 0.0193(11) Uani 1 1 d . .
H22 H 0.0143 0.3823 0.3211 0.023 Uiso 1 1 calc R U
C14 C -0.3980(6) 0.1179(4) 0.3244(4) 0.0210(12) Uani 1 1 d . .
H14 H -0.4743 0.1611 0.3070 0.025 Uiso 1 1 calc R U
C26 C -0.0754(6) -0.4171(4) -0.1064(4) 0.0272(13) Uani 1 1 d . .
H26 H -0.0317 -0.4413 -0.1595 0.033 Uiso 1 1 calc R U
C36 C 0.5608(6) 0.2502(4) 0.0847(4) 0.0218(12) Uani 1 1 d . .
H36 H 0.5938 0.2045 0.0368 0.026 Uiso 1 1 calc R U
C15 C -0.2710(6) 0.1013(4) 0.2779(4) 0.0195(12) Uani 1 1 d . .
H15 H -0.2629 0.1359 0.2290 0.023 Uiso 1 1 calc R U
C29 C -0.2060(6) -0.3454(4) 0.0537(4) 0.0241(13) Uani 1 1 d . .
H29 H -0.2489 -0.3221 0.1072 0.029 Uiso 1 1 calc R U
C27 C -0.1880(7) -0.4762(4) -0.0782(4) 0.0255(13) Uani 1 1 d . .
C21 C 0.1331(6) 0.4879(4) 0.4256(4) 0.0216(12) Uani 1 1 d . .
H21 H 0.0772 0.5439 0.4137 0.026 Uiso 1 1 calc R U
C35 C 0.6484(6) 0.3425(4) 0.1218(4) 0.0261(13) Uani 1 1 d . .
H35 H 0.7387 0.3590 0.0991 0.031 Uiso 1 1 calc R U
C34 C 0.5973(6) 0.4090(4) 0.1935(4) 0.0240(13) Uani 1 1 d . .
C2 C 0.5441(6) -0.1508(4) 0.1879(4) 0.0187(12) Uani 1 1 d . .
H2 H 0.6207 -0.1486 0.1501 0.022 Uiso 1 1 calc R U
C7 C 0.1704(6) -0.2237(4) 0.4102(4) 0.0210(12) Uani 1 1 d . .
H7 H 0.2454 -0.2714 0.4161 0.025 Uiso 1 1 calc R U
C25 C -0.0294(6) -0.3201(4) -0.0529(4) 0.0214(12) Uani 1 1 d . .
H25 H 0.0453 -0.2787 -0.0709 0.026 Uiso 1 1 calc R U
H37 H -0.087(6) 0.089(4) 0.047(3) 0.032(17) Uiso 1 1 d D .
H38 H -0.216(7) 0.010(5) 0.052(5) 0.11(3) Uiso 1 1 d D .

loop_
_atom_site_aniso_label
_atom_site_aniso_U_11
_atom_site_aniso_U_22
_atom_site_aniso_U_33
_atom_site_aniso_U_23
_atom_site_aniso_U_13
_atom_site_aniso_U_12
Eu1 0.01349(13) 0.01547(14) 0.01328(13) 0.00326(10) 0.00250(9) 0.00034(9)
Cl1 0.0336(8) 0.0204(7) 0.0273(8) 0.0002(6) -0.0012(6) 0.0018(6)
Cl3 0.0411(9) 0.0261(8) 0.0358(9) 0.0022(7) 0.0078(7) -0.0111(7)
Cl2 0.0524(11) 0.0214(8) 0.0433(10) -0.0058(7) -0.0125(8) -0.0007(7)
O3 0.0161(19) 0.021(2) 0.0176(19) 0.0043(16) 0.0017(15) -0.0010(15)
OW1 0.0138(19) 0.024(2) 0.0139(19) 0.0062(16) 0.0037(15) 0.0031(16)
O2 0.0182(19) 0.019(2) 0.0180(19) 0.0023(16) -0.0009(15) 0.0016(16)
O1 0.0207(19) 0.0146(19) 0.019(2) 0.0053(16) 0.0031(15) 0.0016(15)
O5 0.0183(19) 0.022(2) 0.020(2) 0.0062(16) 0.0060(16) -0.0004(16)
O4 0.0197(19) 0.0173(19) 0.018(2) 0.0028(16) 0.0043(16) 0.0003(15)
N3 0.013(2) 0.014(2) 0.015(2) 0.0013(18) -0.0027(17) 0.0013(17)
O6 0.026(2) 0.027(2) 0.016(2) 0.0044(17) 0.0060(16) -0.0061(17)
N1 0.013(2) 0.017(2) 0.016(2) 0.0010(18) 0.0002(17) -0.0050(18)
N2 0.014(2) 0.020(2) 0.011(2) 0.0016(18) 0.0014(17) 0.0009(18)
C11 0.014(3) 0.012(3) 0.020(3) -0.003(2) -0.001(2) 0.004(2)
C6 0.014(3) 0.019(3) 0.012(3) 0.001(2) 0.003(2) 0.001(2)
C10 0.020(3) 0.012(3) 0.013(3) 0.000(2) 0.004(2) 0.000(2)
C5 0.016(3) 0.016(3) 0.011(2) -0.001(2) 0.004(2) 0.001(2)
C32 0.010(2) 0.027(3) 0.016(3) 0.010(2) 0.002(2) 0.001(2)
C4 0.020(3) 0.019(3) 0.013(3) 0.002(2) 0.000(2) 0.001(2)
C13 0.017(3) 0.024(3) 0.025(3) 0.001(2) 0.010(2) 0.002(2)
C16 0.019(3) 0.019(3) 0.015(3) 0.003(2) 0.008(2) 0.002(2)
C31 0.014(3) 0.020(3) 0.017(3) 0.010(2) 0.000(2) 0.004(2)
C8 0.026(3) 0.024(3) 0.029(3) 0.016(3) 0.012(3) 0.008(2)
C17 0.016(3) 0.018(3) 0.018(3) 0.004(2) 0.008(2) -0.003(2)
C30 0.016(3) 0.013(3) 0.023(3) 0.008(2) -0.002(2) 0.003(2)
C12 0.015(3) 0.026(3) 0.021(3) 0.004(2) 0.006(2) 0.004(2)
C1 0.021(3) 0.018(3) 0.018(3) 0.002(2) 0.005(2) 0.001(2)
C24 0.019(3) 0.020(3) 0.018(3) 0.004(2) -0.002(2) 0.004(2)
C18 0.023(3) 0.016(3) 0.023(3) 0.006(2) -0.001(2) 0.000(2)
C23 0.012(3) 0.021(3) 0.015(3) 0.007(2) -0.001(2) 0.003(2)
C20 0.027(3) 0.019(3) 0.018(3) -0.001(2) -0.001(2) -0.001(2)
C33 0.025(3) 0.018(3) 0.021(3) 0.002(2) 0.007(2) -0.001(2)
C28 0.022(3) 0.025(3) 0.033(3) 0.007(3) 0.004(3) -0.007(2)
C3 0.020(3) 0.019(3) 0.024(3) 0.004(2) -0.002(2) 0.006(2)
C19 0.020(3) 0.024(3) 0.027(3) 0.001(3) 0.000(2) 0.004(2)
C9 0.024(3) 0.022(3) 0.020(3) 0.007(2) 0.013(2) 0.001(2)
C22 0.020(3) 0.022(3) 0.016(3) 0.006(2) 0.002(2) 0.002(2)
C14 0.016(3) 0.019(3) 0.028(3) 0.006(2) 0.002(2) 0.005(2)
C26 0.023(3) 0.029(3) 0.026(3) -0.003(3) 0.003(2) 0.003(3)
C36 0.017(3) 0.022(3) 0.027(3) 0.004(2) 0.006(2) 0.000(2)
C15 0.019(3) 0.020(3) 0.020(3) 0.004(2) 0.005(2) 0.000(2)
C29 0.031(3) 0.016(3) 0.026(3) 0.003(2) 0.007(3) 0.001(2)
C27 0.031(3) 0.014(3) 0.027(3) 0.001(2) -0.010(3) 0.004(2)
C21 0.023(3) 0.020(3) 0.021(3) 0.006(2) 0.000(2) 0.003(2)
C35 0.017(3) 0.027(3) 0.037(4) 0.008(3) 0.013(3) -0.002(2)
C34 0.027(3) 0.023(3) 0.021(3) 0.007(2) -0.001(2) -0.009(2)
C2 0.011(3) 0.015(3) 0.028(3) -0.001(2) 0.005(2) -0.001(2)
C7 0.023(3) 0.021(3) 0.023(3) 0.010(2) 0.006(2) 0.007(2)
C25 0.020(3) 0.024(3) 0.020(3) 0.004(2) 0.002(2) 0.002(2)

loop_
_atom_type_symbol
_atom_type_description
_atom_type_scat_dispersion_real
_atom_type_scat_dispersion_imag
_atom_type_scat_source
C C 0.0033 0.0016 'International Tables Vol C Tables 4.2.6.8 and 6.1.1.4'
H H 0.0000 0.0000 'International Tables Vol C Tables 4.2.6.8 and 6.1.1.4'
N N 0.0061 0.0033 'International Tables Vol C Tables 4.2.6.8 and 6.1.1.4'
O O 0.0106 0.0060 'International Tables Vol C Tables 4.2.6.8 and 6.1.1.4'
Cl Cl 0.1484 0.1585 'International Tables Vol C Tables 4.2.6.8 and 6.1.1.4'
Eu Eu -0.1578 3.6682 'International Tables Vol C Tables 4.2.6.8 and 6.1.1.4'

loop_
_geom_angle_atom_site_label_1
_geom_angle_atom_site_label_2
_geom_angle_atom_site_label_3
_geom_angle
O5 Eu1 OW1 86.21(12)
O5 Eu1 O2 76.27(12)
OW1 Eu1 O2 75.45(12)
O5 Eu1 O4 133.61(12)
OW1 Eu1 O4 80.77(12)
O2 Eu1 O4 140.26(11)
O5 Eu1 O3 81.31(12)
OW1 Eu1 O3 76.62(12)
O2 Eu1 O3 145.03(11)
O4 Eu1 O3 52.40(11)
O5 Eu1 O1 83.38(12)
OW1 Eu1 O1 128.25(12)
O2 Eu1 O1 52.82(11)
O4 Eu1 O1 138.01(11)
O3 Eu1 O1 149.69(11)
O5 Eu1 N1 81.78(13)
OW1 Eu1 N1 146.77(13)
O2 Eu1 N1 130.33(12)
O4 Eu1 N1 85.38(12)
O3 Eu1 N1 71.02(12)
O1 Eu1 N1 81.02(12)
O5 Eu1 N3 144.98(13)
OW1 Eu1 N3 78.84(12)
O2 Eu1 N3 69.41(12)
O4 Eu1 N3 75.10(12)
O3 Eu1 N3 124.54(12)
O1 Eu1 N3 81.50(12)
N1 Eu1 N3 126.28(13)
O5 Eu1 N2 139.17(12)
OW1 Eu1 N2 134.62(12)
O2 Eu1 N2 110.11(12)
O4 Eu1 N2 66.79(12)
O3 Eu1 N2 104.43(12)
O1 Eu1 N2 71.63(12)
N1 Eu1 N2 63.17(13)
N3 Eu1 N2 63.13(13)
O5 Eu1 C16 78.08(13)
OW1 Eu1 C16 101.66(14)
O2 Eu1 C16 26.21(13)
O4 Eu1 C16 148.14(13)
O3 Eu1 C16 159.39(13)
O1 Eu1 C16 26.62(12)
N1 Eu1 C16 105.92(14)
N3 Eu1 C16 74.28(13)
N2 Eu1 C16 91.43(14)
O5 Eu1 C23 107.43(14)
OW1 Eu1 C23 77.39(13)
O2 Eu1 C23 152.28(13)
O4 Eu1 C23 26.25(12)
O3 Eu1 C23 26.16(12)
O1 Eu1 C23 153.55(13)
N1 Eu1 C23 76.91(13)
N3 Eu1 C23 99.99(14)
N2 Eu1 C23 85.40(14)
C16 Eu1 C23 174.25(14)
C23 O3 Eu1 92.3(3)
Eu1 OW1 H37 107(3)
Eu1 OW1 H38 124(5)
H37 OW1 H38 104(6)
C16 O2 Eu1 93.9(3)
C16 O1 Eu1 91.4(3)
C30 O5 Eu1 171.3(3)
C23 O4 Eu1 94.3(3)
C15 N3 C11 117.8(4)
C15 N3 Eu1 120.0(3)
C11 N3 Eu1 122.2(3)
C1 N1 C5 118.5(4)
C1 N1 Eu1 119.2(3)
C5 N1 Eu1 122.3(3)
C6 N2 C10 119.8(4)
C6 N2 Eu1 119.2(3)
C10 N2 Eu1 119.8(3)
N3 C11 C12 121.4(5)
N3 C11 C10 116.2(4)
C12 C11 C10 122.4(5)
N2 C6 C7 120.9(5)
N2 C6 C5 117.9(4)
C7 C6 C5 121.2(5)
N2 C10 C9 121.6(5)
N2 C10 C11 117.9(4)
C9 C10 C11 120.5(5)
N1 C5 C4 120.7(4)
N1 C5 C6 116.2(4)
C4 C5 C6 123.1(5)
C33 C32 C31 121.6(5)
C33 C32 H32 119.2
C31 C32 H32 119.2
C3 C4 C5 120.0(5)
C3 C4 H4 120.0
C5 C4 H4 120.0
C12 C13 C14 120.1(5)
C12 C13 H13 120.0
C14 C13 H13 120.0
O2 C16 O1 121.9(5)
O2 C16 C17 118.4(5)
O1 C16 C17 119.8(5)
O2 C16 Eu1 59.9(3)
O1 C16 Eu1 62.0(3)
C17 C16 Eu1 176.9(4)
C36 C31 C32 118.7(5)
C36 C31 C30 121.0(5)
C32 C31 C30 120.3(4)
C7 C8 C9 119.4(5)
C7 C8 H8 120.3
C9 C8 H8 120.3
C18 C17 C22 119.0(5)
C18 C17 C16 121.9(5)
C22 C17 C16 119.1(5)
O6 C30 O5 125.6(5)
O6 C30 C31 117.2(4)
O5 C30 C31 117.2(5)
C13 C12 C11 119.4(5)
C13 C12 H12 120.3
C11 C12 H12 120.3
N1 C1 C2 123.0(5)
N1 C1 H1 118.5
C2 C1 H1 118.5
C25 C24 C29 119.7(5)
C25 C24 C23 120.2(5)
C29 C24 C23 120.1(5)
C17 C18 C19 121.4(5)
C17 C18 H18 119.3
C19 C18 H18 119.3
O3 C23 O4 121.0(5)
O3 C23 C24 120.0(5)
O4 C23 C24 119.1(4)
O3 C23 Eu1 61.5(3)
O4 C23 Eu1 59.5(3)
C24 C23 Eu1 178.4(4)
C21 C20 C19 121.9(5)
C21 C20 Cl1 119.8(4)
C19 C20 Cl1 118.3(4)
C32 C33 C34 117.9(5)
C32 C33 H33 121.1
C34 C33 H33 121.1
C27 C28 C29 119.4(5)
C27 C28 H28 120.3
C29 C28 H28 120.3
C2 C3 C4 119.5(5)
C2 C3 H3 120.2
C4 C3 H3 120.2
C18 C19 C20 118.2(5)
C18 C19 H19 120.9
C20 C19 H19 120.9
C8 C9 C10 118.5(5)
C8 C9 H9 120.8
C10 C9 H9 120.8
C21 C22 C17 120.3(5)
C21 C22 H22 119.9
C17 C22 H22 119.9
C15 C14 C13 116.9(5)
C15 C14 H14 121.5
C13 C14 H14 121.5
C27 C26 C25 117.9(5)
C27 C26 H26 121.1
C25 C26 H26 121.1
C31 C36 C35 121.1(5)
C31 C36 H36 119.4
C35 C36 H36 119.4
N3 C15 C14 124.3(5)
N3 C15 H15 117.8
C14 C15 H15 117.8
C24 C29 C28 119.5(5)
C24 C29 H29 120.2
C28 C29 H29 120.2
C28 C27 C26 122.3(5)
C28 C27 Cl2 118.9(5)
C26 C27 Cl2 118.7(5)
C20 C21 C22 119.2(5)
C20 C21 H21 120.4
C22 C21 H21 120.4
C34 C35 C36 118.3(5)
C34 C35 H35 120.8
C36 C35 H35 120.8
C33 C34 C35 122.3(5)
C33 C34 Cl3 119.2(4)
C35 C34 Cl3 118.4(4)
C3 C2 C1 118.4(5)
C3 C2 H2 120.8
C1 C2 H2 120.8
C8 C7 C6 119.9(5)
C8 C7 H7 120.1
C6 C7 H7 120.1
C24 C25 C26 121.1(5)
C24 C25 H25 119.4
C26 C25 H25 119.4

loop_
_geom_bond_atom_site_label_1
_geom_bond_atom_site_label_2
_geom_bond_distance
Eu1 O5 2.305(3)
Eu1 OW1 2.392(3)
Eu1 O2 2.470(4)
Eu1 O4 2.472(3)
Eu1 O3 2.518(4)
Eu1 O1 2.517(3)
Eu1 N1 2.560(4)
Eu1 N3 2.579(4)
Eu1 N2 2.620(4)
Eu1 C16 2.849(5)
Eu1 C23 2.862(5)
Cl1 C20 1.753(5)
Cl3 C34 1.751(5)
Cl2 C27 1.755(6)
O3 C23 1.263(6)
OW1 H37 0.964(19)
OW1 H38 0.97(2)
O2 C16 1.261(6)
O1 C16 1.277(6)
O5 C30 1.280(6)
O4 C23 1.269(6)
N3 C15 1.339(6)
N3 C11 1.354(6)
O6 C30 1.254(6)
N1 C1 1.350(6)
N1 C5 1.355(6)
N2 C6 1.343(6)
N2 C10 1.346(6)
C11 C12 1.395(7)
C11 C10 1.489(7)
C6 C7 1.390(7)
C6 C5 1.475(7)
C10 C9 1.400(7)
C5 C4 1.398(7)
C32 C33 1.387(7)
C32 C31 1.397(7)
C32 H32 0.9300
C4 C3 1.380(7)
C4 H4 0.9300
C13 C12 1.368(7)
C13 C14 1.393(7)
C13 H13 0.9300
C16 C17 1.486(7)
C31 C36 1.385(7)
C31 C30 1.501(7)
C8 C7 1.375(7)
C8 C9 1.382(7)
C8 H8 0.9300
C17 C18 1.374(7)
C17 C22 1.405(7)
C12 H12 0.9300
C1 C2 1.391(7)
C1 H1 0.9300
C24 C25 1.387(7)
C24 C29 1.391(7)
C24 C23 1.498(7)
C18 C19 1.388(7)
C18 H18 0.9300
C20 C21 1.362(7)
C20 C19 1.395(7)
C33 C34 1.386(7)
C33 H33 0.9300
C28 C27 1.370(8)
C28 C29 1.400(7)
C28 H28 0.9300
C3 C2 1.371(7)
C3 H3 0.9300
C19 H19 0.9300
C9 H9 0.9300
C22 C21 1.389(7)
C22 H22 0.9300
C14 C15 1.384(7)
C14 H14 0.9300
C26 C27 1.384(8)
C26 C25 1.393(7)
C26 H26 0.9300
C36 C35 1.394(7)
C36 H36 0.9300
C15 H15 0.9300
C29 H29 0.9300
C21 H21 0.9300
C35 C34 1.387(8)
C35 H35 0.9300
C2 H2 0.9300
C7 H7 0.9300
C25 H25 0.9300
